data_2229571
loop_
_publ_author_name
'Abdul Muthalib, Amirah Faizah'
'Baba, Ibrahim'
'Mohamed Tahir, Mohamed Ibrahim'
'Tiekink, Edward R. T.'

_publ_section_title
;
 (<i>N</i>-Benzyl-<i>N</i>-ethyldithiocarbamato)di-<i>tert</i>-butylchloridotin(IV)
;
_journal_coeditor_code ZS2099
_journal_issue 3
_journal_name_full 'Acta Crystallographica Section E'
_journal_page_first m372
_journal_page_last m373
_journal_paper_doi 10.1107/S1600536811006398
_journal_volume 67
_journal_year 2011
_chemical_formula_iupac '[Sn (C4 H9)2 Cl (C10 H12 N S2)]'
_chemical_formula_moiety 'C18 H30 Cl N S2 Sn'
_chemical_formula_sum 'C18 H30 Cl N S2 Sn'
_chemical_formula_weight 478.69
_chemical_melting_point_gt 451
_chemical_melting_point_lt 453
_chemical_name_systematic
;
(<i>N</i>-Benzyl-<i>N</i>-ethyldithiocarbamato)di-<i>tert</i>-
butylchloridotin(IV)
;
_space_group_IT_number 2
_symmetry_cell_setting triclinic
_symmetry_space_group_name_Hall '-P 1'
_symmetry_space_group_name_H-M 'P -1'
_atom_sites_solution_hydrogens geom
_atom_sites_solution_primary direct
_atom_sites_solution_secondary difmap
_audit_creation_method SHELXL-97
_cell_angle_alpha 91.858(2)
_cell_angle_beta 96.193(2)
_cell_angle_gamma 96.011(2)
_cell_formula_units_Z 2
_cell_length_a 8.6140(2)
_cell_length_b 10.9604(3)
_cell_length_c 11.4765(3)
_cell_measurement_reflns_used 22888
_cell_measurement_temperature 150(2)
_cell_measurement_theta_max 28.8
_cell_measurement_theta_min 2.39
_cell_volume 1070.24(5)
_computing_cell_refinement 'CrysAlis PRO (Oxford Diffraction, 2010)'
_computing_data_collection 'CrysAlis PRO (Oxford Diffraction, 2010)'
_computing_data_reduction 'CrysAlis PRO (Oxford Diffraction, 2010)'
_computing_molecular_graphics 'ORTEP-3 (Farrugia, 1997) and DIAMOND (Brandenburg, 2006)'
_computing_publication_material 'publCIF (Westrip, 2010)'
_computing_structure_refinement 'SHELXL97 (Sheldrick, 2008)'
_computing_structure_solution 'SHELXS97 (Sheldrick, 2008)'
_diffrn_ambient_temperature 150(2)
_diffrn_detector_area_resol_mean 16.1952
_diffrn_measured_fraction_theta_full 0.988
_diffrn_measured_fraction_theta_max 0.988
_diffrn_measurement_device_type 'Oxford Diffraction Xcaliber Eos Gemini'
_diffrn_measurement_method \w
_diffrn_radiation_monochromator graphite
_diffrn_radiation_source 'fine-focus sealed tube'
_diffrn_radiation_type MoK\a
_diffrn_radiation_wavelength 0.71073
_diffrn_reflns_av_R_equivalents 0.034
_diffrn_reflns_av_sigmaI/netI 0.020
_diffrn_reflns_limit_h_max 11
_diffrn_reflns_limit_h_min -11
_diffrn_reflns_limit_k_max 13
_diffrn_reflns_limit_k_min -13
_diffrn_reflns_limit_l_max 14
_diffrn_reflns_limit_l_min -14
_diffrn_reflns_number 26998
_diffrn_reflns_theta_full 27.5
_diffrn_reflns_theta_max 27.5
_diffrn_reflns_theta_min 2.4
_diffrn_standards_number 0
_exptl_absorpt_coefficient_mu 1.513
_exptl_absorpt_correction_T_max 1.000
_exptl_absorpt_correction_T_min 0.935
_exptl_absorpt_correction_type multi-scan
_exptl_absorpt_process_details '(CrysAlis PRO; Oxford Diffraction, 2010)'
_exptl_crystal_colour colourless
_exptl_crystal_density_diffrn 1.485
_exptl_crystal_density_method 'not measured'
_exptl_crystal_description block
_exptl_crystal_F_000 488
_exptl_crystal_size_max 0.30
_exptl_crystal_size_mid 0.23
_exptl_crystal_size_min 0.16
_refine_diff_density_max 0.29
_refine_diff_density_min -0.50
_refine_ls_extinction_method none
_refine_ls_goodness_of_fit_ref 1.11
_refine_ls_hydrogen_treatment constr
_refine_ls_matrix_type full
_refine_ls_number_parameters 215
_refine_ls_number_reflns 4865
_refine_ls_number_restraints 0
_refine_ls_restrained_S_all 1.11
_refine_ls_R_factor_all 0.018
_refine_ls_R_factor_gt 0.018
_refine_ls_shift/su_max 0.003
_refine_ls_shift/su_mean 0.000
_refine_ls_structure_factor_coef Fsqd
_refine_ls_weighting_details 'calc w=1/[\s^2^(Fo^2^)+(0.0236P)^2^+0.279P] where P=(Fo^2^+2Fc^2^)/3'
_refine_ls_weighting_scheme calc
_refine_ls_wR_factor_gt 0.045
_refine_ls_wR_factor_ref 0.046
_reflns_number_gt 4707
_reflns_number_total 4865
_reflns_threshold_expression I>2\s(I)
_cod_data_source_file zs2099.cif
_cod_data_source_block I
_cod_database_code 2229571
_cod_database_fobs_code 2229571

loop_
_symmetry_equiv_pos_as_xyz
'x, y, z'
'-x, -y, -z'

loop_
_atom_site_type_symbol
_atom_site_label
_atom_site_fract_x
_atom_site_fract_y
_atom_site_fract_z
_atom_site_U_iso_or_equiv
_atom_site_adp_type
_atom_site_calc_flag
_atom_site_refinement_flags
_atom_site_occupancy
_atom_site_disorder_assembly
_atom_site_disorder_group
Sn Sn 0.908142(10) 0.227855(8) 0.757926(8) 0.01355(4) Uani d . 1 . .
Cl Cl1 1.09329(4) 0.40294(3) 0.84821(3) 0.02158(8) Uani d . 1 . .
S S1 0.88193(4) 0.35904(3) 0.58681(3) 0.01801(8) Uani d . 1 . .
S S2 0.70139(5) 0.11432(3) 0.57914(3) 0.02180(8) Uani d . 1 . .
N N1 0.69363(14) 0.26534(11) 0.39968(10) 0.0152(2) Uani d . 1 . .
C C1 0.74996(17) 0.24573(13) 0.50861(12) 0.0154(3) Uani d . 1 . .
C C2 0.73841(18) 0.38150(14) 0.34275(13) 0.0192(3) Uani d . 1 . .
H H2A 0.7233 0.3660 0.2566 0.023 Uiso calc R 1 . .
H H2B 0.8514 0.4073 0.3659 0.023 Uiso calc R 1 . .
C C3 0.6448(2) 0.48595(15) 0.37411(15) 0.0248(3) Uani d . 1 . .
H H3A 0.5338 0.4643 0.3450 0.037 Uiso calc R 1 . .
H H3B 0.6849 0.5609 0.3380 0.037 Uiso calc R 1 . .
H H3C 0.6555 0.4998 0.4595 0.037 Uiso calc R 1 . .
C C4 0.58006(18) 0.17438(14) 0.32856(13) 0.0185(3) Uani d . 1 . .
H H4A 0.5613 0.0996 0.3734 0.022 Uiso calc R 1 . .
H H4B 0.6243 0.1508 0.2560 0.022 Uiso calc R 1 . .
C C5 0.42662(17) 0.22668(13) 0.29687(13) 0.0162(3) Uani d . 1 . .
C C6 0.38063(18) 0.25643(15) 0.18239(13) 0.0206(3) Uani d . 1 . .
H H6 0.4422 0.2374 0.1217 0.025 Uiso calc R 1 . .
C C7 0.24535(19) 0.31377(15) 0.15584(14) 0.0248(3) Uani d . 1 . .
H H7 0.2146 0.3341 0.0775 0.030 Uiso calc R 1 . .
C C8 0.15570(19) 0.34106(14) 0.24459(15) 0.0244(3) Uani d . 1 . .
H H8 0.0644 0.3818 0.2273 0.029 Uiso calc R 1 . .
C C9 0.19895(18) 0.30901(15) 0.35845(15) 0.0230(3) Uani d . 1 . .
H H9 0.1362 0.3265 0.4188 0.028 Uiso calc R 1 . .
C C10 0.33337(17) 0.25166(14) 0.38442(13) 0.0185(3) Uani d . 1 . .
H H10 0.3621 0.2293 0.4624 0.022 Uiso calc R 1 . .
C C11 1.08251(17) 0.09669(13) 0.75357(13) 0.0182(3) Uani d . 1 . .
C C12 1.1743(2) 0.09891(18) 0.87481(16) 0.0344(4) Uani d . 1 . .
H H12A 1.2538 0.0413 0.8745 0.052 Uiso calc R 1 . .
H H12B 1.1022 0.0749 0.9326 0.052 Uiso calc R 1 . .
H H12C 1.2258 0.1820 0.8954 0.052 Uiso calc R 1 . .
C C13 1.0023(2) -0.03233(15) 0.7207(2) 0.0351(4) Uani d . 1 . .
H H13A 0.9457 -0.0337 0.6418 0.053 Uiso calc R 1 . .
H H13B 0.9280 -0.0558 0.7771 0.053 Uiso calc R 1 . .
H H13C 1.0816 -0.0903 0.7221 0.053 Uiso calc R 1 . .
C C14 1.1918(2) 0.13760(17) 0.66298(17) 0.0334(4) Uani d . 1 . .
H H14A 1.2413 0.2211 0.6843 0.050 Uiso calc R 1 . .
H H14B 1.1312 0.1364 0.5855 0.050 Uiso calc R 1 . .
H H14C 1.2731 0.0816 0.6609 0.050 Uiso calc R 1 . .
C C15 0.72963(18) 0.22899(15) 0.87978(13) 0.0210(3) Uani d . 1 . .
C C16 0.6414(2) 0.10044(16) 0.87739(15) 0.0283(4) Uani d . 1 . .
H H16A 0.5648 0.0983 0.9347 0.042 Uiso calc R 1 . .
H H16B 0.7162 0.0408 0.8971 0.042 Uiso calc R 1 . .
H H16C 0.5866 0.0797 0.7988 0.042 Uiso calc R 1 . .
C C17 0.8116(2) 0.2629(2) 1.00325(15) 0.0356(4) Uani d . 1 . .
H H17A 0.8685 0.3453 1.0046 0.053 Uiso calc R 1 . .
H H17B 0.8857 0.2034 1.0253 0.053 Uiso calc R 1 . .
H H17C 0.7330 0.2618 1.0590 0.053 Uiso calc R 1 . .
C C18 0.6177(2) 0.32236(19) 0.8403(2) 0.0390(5) Uani d . 1 . .
H H18A 0.5717 0.3013 0.7594 0.059 Uiso calc R 1 . .
H H18B 0.6756 0.4045 0.8444 0.059 Uiso calc R 1 . .
H H18C 0.5339 0.3212 0.8918 0.059 Uiso calc R 1 . .

loop_
_atom_site_aniso_label
_atom_site_aniso_U_11
_atom_site_aniso_U_22
_atom_site_aniso_U_33
_atom_site_aniso_U_12
_atom_site_aniso_U_13
_atom_site_aniso_U_23
Sn 0.01353(6) 0.01384(6) 0.01283(6) 0.00071(4) -0.00031(4) 0.00204(4)
Cl1 0.02389(18) 0.01842(18) 0.01980(17) -0.00371(14) -0.00377(14) 0.00095(13)
S1 0.02071(18) 0.01593(17) 0.01529(16) -0.00302(13) -0.00340(13) 0.00330(13)
S2 0.0271(2) 0.01675(18) 0.01827(17) -0.00533(15) -0.00567(15) 0.00382(14)
N1 0.0147(6) 0.0160(6) 0.0144(6) 0.0026(5) -0.0006(5) 0.0002(5)
C1 0.0146(6) 0.0164(7) 0.0150(6) 0.0026(5) 0.0005(5) -0.0010(5)
C2 0.0198(7) 0.0232(8) 0.0148(7) 0.0010(6) 0.0023(6) 0.0058(6)
C3 0.0268(8) 0.0179(8) 0.0292(8) 0.0013(6) 0.0012(7) 0.0057(6)
C4 0.0196(7) 0.0188(7) 0.0160(7) 0.0042(6) -0.0031(6) -0.0051(5)
C5 0.0170(7) 0.0143(7) 0.0160(7) -0.0001(5) -0.0019(5) -0.0014(5)
C6 0.0218(7) 0.0247(8) 0.0152(7) 0.0028(6) 0.0007(6) -0.0009(6)
C7 0.0262(8) 0.0254(8) 0.0210(8) 0.0038(6) -0.0069(6) 0.0033(6)
C8 0.0190(7) 0.0183(8) 0.0351(9) 0.0048(6) -0.0032(7) -0.0005(7)
C9 0.0199(7) 0.0220(8) 0.0267(8) -0.0005(6) 0.0054(6) -0.0057(6)
C10 0.0198(7) 0.0197(7) 0.0151(7) -0.0009(6) 0.0008(6) -0.0003(5)
C11 0.0173(7) 0.0152(7) 0.0225(7) 0.0034(5) 0.0018(6) 0.0023(6)
C12 0.0352(10) 0.0406(11) 0.0287(9) 0.0197(8) -0.0058(8) 0.0024(8)
C13 0.0275(9) 0.0155(8) 0.0613(13) 0.0039(7) -0.0013(9) 0.0013(8)
C14 0.0362(10) 0.0296(10) 0.0402(10) 0.0125(8) 0.0202(8) 0.0069(8)
C15 0.0190(7) 0.0236(8) 0.0206(7) -0.0001(6) 0.0057(6) 0.0004(6)
C16 0.0277(9) 0.0297(9) 0.0263(8) -0.0070(7) 0.0070(7) 0.0042(7)
C17 0.0345(10) 0.0516(12) 0.0187(8) -0.0090(8) 0.0097(7) -0.0082(8)
C18 0.0289(9) 0.0360(11) 0.0577(13) 0.0138(8) 0.0180(9) 0.0095(9)

loop_
_atom_type_symbol
_atom_type_description
_atom_type_scat_dispersion_real
_atom_type_scat_dispersion_imag
_atom_type_scat_source
C C 0.0033 0.0016 'International Tables Vol C Tables 4.2.6.8 and 6.1.1.4'
H H 0.0000 0.0000 'International Tables Vol C Tables 4.2.6.8 and 6.1.1.4'
Cl Cl 0.1484 0.1585 'International Tables Vol C Tables 4.2.6.8 and 6.1.1.4'
N N 0.0061 0.0033 'International Tables Vol C Tables 4.2.6.8 and 6.1.1.4'
S S 0.1246 0.1234 'International Tables Vol C Tables 4.2.6.8 and 6.1.1.4'
Sn Sn -0.6537 1.4246 'International Tables Vol C Tables 4.2.6.8 and 6.1.1.4'

loop_
_geom_angle_atom_site_label_1
_geom_angle_atom_site_label_2
_geom_angle_atom_site_label_3
_geom_angle_site_symmetry_1
_geom_angle_site_symmetry_3
_geom_angle
_geom_angle_publ_flag
C15 Sn C11 . . 125.79(6) ?
C15 Sn S1 . . 117.55(4) ?
C11 Sn S1 . . 115.59(4) ?
C15 Sn Cl1 . . 98.77(4) ?
C11 Sn Cl1 . . 96.17(4) ?
S1 Sn Cl1 . . 84.342(12) ?
C15 Sn S2 . . 93.43(4) ?
C11 Sn S2 . . 96.04(4) ?
S1 Sn S2 . . 68.654(12) ?
Cl1 Sn S2 . . 152.989(12) ?
C1 S1 Sn . . 91.00(5) ?
C1 S2 Sn . . 83.22(5) ?
C1 N1 C4 . . 122.17(12) ?
C1 N1 C2 . . 121.73(12) ?
C4 N1 C2 . . 116.09(11) ?
N1 C1 S2 . . 123.80(11) ?
N1 C1 S1 . . 119.10(11) ?
S2 C1 S1 . . 117.10(8) ?
N1 C2 C3 . . 113.75(12) ?
N1 C2 H2A . . 108.8 ?
C3 C2 H2A . . 108.8 ?
N1 C2 H2B . . 108.8 ?
C3 C2 H2B . . 108.8 ?
H2A C2 H2B . . 107.7 ?
C2 C3 H3A . . 109.5 ?
C2 C3 H3B . . 109.5 ?
H3A C3 H3B . . 109.5 ?
C2 C3 H3C . . 109.5 ?
H3A C3 H3C . . 109.5 ?
H3B C3 H3C . . 109.5 ?
N1 C4 C5 . . 110.67(12) ?
N1 C4 H4A . . 109.5 ?
C5 C4 H4A . . 109.5 ?
N1 C4 H4B . . 109.5 ?
C5 C4 H4B . . 109.5 ?
H4A C4 H4B . . 108.1 ?
C10 C5 C6 . . 119.24(14) ?
C10 C5 C4 . . 119.60(13) ?
C6 C5 C4 . . 121.08(14) ?
C5 C6 C7 . . 120.61(15) ?
C5 C6 H6 . . 119.7 ?
C7 C6 H6 . . 119.7 ?
C8 C7 C6 . . 119.51(15) ?
C8 C7 H7 . . 120.2 ?
C6 C7 H7 . . 120.2 ?
C9 C8 C7 . . 120.14(15) ?
C9 C8 H8 . . 119.9 ?
C7 C8 H8 . . 119.9 ?
C10 C9 C8 . . 120.15(14) ?
C10 C9 H9 . . 119.9 ?
C8 C9 H9 . . 119.9 ?
C9 C10 C5 . . 120.31(14) ?
C9 C10 H10 . . 119.8 ?
C5 C10 H10 . . 119.8 ?
C12 C11 C14 . . 110.27(15) ?
C12 C11 C13 . . 109.80(14) ?
C14 C11 C13 . . 110.21(14) ?
C12 C11 Sn . . 108.21(10) ?
C14 C11 Sn . . 107.78(10) ?
C13 C11 Sn . . 110.52(10) ?
C11 C12 H12A . . 109.5 ?
C11 C12 H12B . . 109.5 ?
H12A C12 H12B . . 109.5 ?
C11 C12 H12C . . 109.5 ?
H12A C12 H12C . . 109.5 ?
H12B C12 H12C . . 109.5 ?
C11 C13 H13A . . 109.5 ?
C11 C13 H13B . . 109.5 ?
H13A C13 H13B . . 109.5 ?
C11 C13 H13C . . 109.5 ?
H13A C13 H13C . . 109.5 ?
H13B C13 H13C . . 109.5 ?
C11 C14 H14A . . 109.5 ?
C11 C14 H14B . . 109.5 ?
H14A C14 H14B . . 109.5 ?
C11 C14 H14C . . 109.5 ?
H14A C14 H14C . . 109.5 ?
H14B C14 H14C . . 109.5 ?
C18 C15 C16 . . 110.55(15) ?
C18 C15 C17 . . 111.09(15) ?
C16 C15 C17 . . 109.57(14) ?
C18 C15 Sn . . 108.38(11) ?
C16 C15 Sn . . 108.51(10) ?
C17 C15 Sn . . 108.66(10) ?
C15 C16 H16A . . 109.5 ?
C15 C16 H16B . . 109.5 ?
H16A C16 H16B . . 109.5 ?
C15 C16 H16C . . 109.5 ?
H16A C16 H16C . . 109.5 ?
H16B C16 H16C . . 109.5 ?
C15 C17 H17A . . 109.5 ?
C15 C17 H17B . . 109.5 ?
H17A C17 H17B . . 109.5 ?
C15 C17 H17C . . 109.5 ?
H17A C17 H17C . . 109.5 ?
H17B C17 H17C . . 109.5 ?
C15 C18 H18A . . 109.5 ?
C15 C18 H18B . . 109.5 ?
H18A C18 H18B . . 109.5 ?
C15 C18 H18C . . 109.5 ?
H18A C18 H18C . . 109.5 ?
H18B C18 H18C . . 109.5 ?

loop_
_geom_bond_atom_site_label_1
_geom_bond_atom_site_label_2
_geom_bond_site_symmetry_2
_geom_bond_distance
_geom_bond_publ_flag
Sn Cl1 . 2.4847(4) y
Sn S1 . 2.4760(4) y
Sn S2 . 2.7409(4) y
Sn C11 . 2.1884(14) y
Sn C15 . 2.1879(15) y
S1 C1 . 1.7470(15) y
S2 C1 . 1.7109(15) y
N1 C1 . 1.3240(18) ?
N1 C4 . 1.4791(18) ?
N1 C2 . 1.4839(19) ?
C2 C3 . 1.523(2) ?
C2 H2A . 0.9900 ?
C2 H2B . 0.9900 ?
C3 H3A . 0.9800 ?
C3 H3B . 0.9800 ?
C3 H3C . 0.9800 ?
C4 C5 . 1.509(2) ?
C4 H4A . 0.9900 ?
C4 H4B . 0.9900 ?
C5 C10 . 1.390(2) ?
C5 C6 . 1.390(2) ?
C6 C7 . 1.391(2) ?
C6 H6 . 0.9500 ?
C7 C8 . 1.386(2) ?
C7 H7 . 0.9500 ?
C8 C9 . 1.386(2) ?
C8 H8 . 0.9500 ?
C9 C10 . 1.384(2) ?
C9 H9 . 0.9500 ?
C10 H10 . 0.9500 ?
C11 C12 . 1.522(2) ?
C11 C14 . 1.523(2) ?
C11 C13 . 1.524(2) ?
C12 H12A . 0.9800 ?
C12 H12B . 0.9800 ?
C12 H12C . 0.9800 ?
C13 H13A . 0.9800 ?
C13 H13B . 0.9800 ?
C13 H13C . 0.9800 ?
C14 H14A . 0.9800 ?
C14 H14B . 0.9800 ?
C14 H14C . 0.9800 ?
C15 C18 . 1.525(2) ?
C15 C16 . 1.527(2) ?
C15 C17 . 1.530(2) ?
C16 H16A . 0.9800 ?
C16 H16B . 0.9800 ?
C16 H16C . 0.9800 ?
C17 H17A . 0.9800 ?
C17 H17B . 0.9800 ?
C17 H17C . 0.9800 ?
C18 H18A . 0.9800 ?
C18 H18B . 0.9800 ?
C18 H18C . 0.9800 ?

loop_
_geom_hbond_atom_site_label_D
_geom_hbond_atom_site_label_H
_geom_hbond_atom_site_label_A
_geom_hbond_site_symmetry_A
_geom_hbond_distance_DH
_geom_hbond_distance_HA
_geom_hbond_distance_DA
_geom_hbond_angle_DHA
C3 H3a Cg1 1_555 0.98 2.78 3.6491(18) 149
C13 H13b Cg1 2_656 0.98 2.96 3.5401(18) 119

loop_
_geom_torsion_atom_site_label_1
_geom_torsion_atom_site_label_2
_geom_torsion_atom_site_label_3
_geom_torsion_atom_site_label_4
_geom_torsion_site_symmetry_1
_geom_torsion_site_symmetry_2
_geom_torsion_site_symmetry_3
_geom_torsion_site_symmetry_4
_geom_torsion
_geom_torsion_publ_flag
C15 Sn S1 C1 . . . . -83.40(7) ?
C11 Sn S1 C1 . . . . 85.49(6) ?
Cl1 Sn S1 C1 . . . . 179.64(5) ?
S2 Sn S1 C1 . . . . -0.96(5) ?
C15 Sn S2 C1 . . . . 119.28(6) ?
C11 Sn S2 C1 . . . . -114.17(6) ?
S1 Sn S2 C1 . . . . 0.98(5) ?
Cl1 Sn S2 C1 . . . . 2.29(6) ?
C4 N1 C1 S2 . . . . 0.84(19) ?
C2 N1 C1 S2 . . . . 179.45(10) ?
C4 N1 C1 S1 . . . . -179.25(10) ?
C2 N1 C1 S1 . . . . -0.64(18) ?
Sn S2 C1 N1 . . . . 178.46(13) ?
Sn S2 C1 S1 . . . . -1.46(7) ?
Sn S1 C1 N1 . . . . -178.32(11) ?
Sn S1 C1 S2 . . . . 1.60(8) ?
C1 N1 C2 C3 . . . . -82.33(17) ?
C4 N1 C2 C3 . . . . 96.36(15) ?
C1 N1 C4 C5 . . . . 117.52(15) ?
C2 N1 C4 C5 . . . . -61.16(16) ?
N1 C4 C5 C10 . . . . -67.27(17) ?
N1 C4 C5 C6 . . . . 109.31(16) ?
C10 C5 C6 C7 . . . . 1.8(2) ?
C4 C5 C6 C7 . . . . -174.75(14) ?
C5 C6 C7 C8 . . . . -0.2(2) ?
C6 C7 C8 C9 . . . . -1.4(2) ?
C7 C8 C9 C10 . . . . 1.2(2) ?
C8 C9 C10 C5 . . . . 0.5(2) ?
C6 C5 C10 C9 . . . . -2.0(2) ?
C4 C5 C10 C9 . . . . 174.62(14) ?
C15 Sn C11 C12 . . . . -55.53(13) ?
S1 Sn C11 C12 . . . . 136.63(11) ?
Cl1 Sn C11 C12 . . . . 49.96(11) ?
S2 Sn C11 C12 . . . . -154.18(11) ?
C15 Sn C11 C14 . . . . -174.77(11) ?
S1 Sn C11 C14 . . . . 17.39(12) ?
Cl1 Sn C11 C14 . . . . -69.28(11) ?
S2 Sn C11 C14 . . . . 86.58(11) ?
C15 Sn C11 C13 . . . . 64.74(14) ?
S1 Sn C11 C13 . . . . -103.11(12) ?
Cl1 Sn C11 C13 . . . . 170.23(12) ?
S2 Sn C11 C13 . . . . -33.91(12) ?
C11 Sn C15 C18 . . . . -171.31(11) ?
S1 Sn C15 C18 . . . . -3.68(13) ?
Cl1 Sn C15 C18 . . . . 84.49(12) ?
S2 Sn C15 C18 . . . . -71.34(12) ?
C11 Sn C15 C16 . . . . -51.22(13) ?
S1 Sn C15 C16 . . . . 116.41(10) ?
Cl1 Sn C15 C16 . . . . -155.42(10) ?
S2 Sn C15 C16 . . . . 48.75(11) ?
C11 Sn C15 C17 . . . . 67.86(14) ?
S1 Sn C15 C17 . . . . -124.51(11) ?
Cl1 Sn C15 C17 . . . . -36.34(12) ?
S2 Sn C15 C17 . . . . 167.83(12) ?
